data_7246427
loop_
_publ_author_name
'Land, Michael A.'
'Robertson, Katherine N.'
'Clyburne, Jason A. C.'
'Barry, Se&#xe1;n T'

_publ_section_title
;
 Disturbance of intermolecular forces: eutectics as a new tool for the
 preparation of vapor-phase deposition precursors.
;
_journal_issue 12
_journal_name_full 'Physical chemistry chemical physics : PCCP'
_journal_page_first 8336
_journal_page_last 8340
_journal_paper_doi 10.1039/d2cp05341a
_journal_volume 25
_journal_year 2023
_chemical_formula_moiety '0.5(C24 H58 Cl4 Mo2 N6), C12 H28 Cl2 Mo N2 O2'
_chemical_formula_sum 'C24 H57 Cl4 Mo2 N5 O2'
_chemical_formula_weight 781.42
_space_group_crystal_system triclinic
_space_group_IT_number 2
_space_group_name_Hall '-P 1'
_space_group_name_H-M_alt 'P -1'
_atom_sites_solution_hydrogens mixed
_atom_sites_solution_primary 'dual space'
_audit_creation_method SHELXL-2018/3
_audit_update_record
;
2022-10-20 deposited with the CCDC.	2023-03-09 downloaded from the CCDC.
;
_cell_angle_alpha 82.1846(17)
_cell_angle_beta 81.8216(16)
_cell_angle_gamma 74.5167(15)
_cell_formula_units_Z 2
_cell_length_a 9.9569(4)
_cell_length_b 11.9148(5)
_cell_length_c 16.1787(7)
_cell_measurement_reflns_used 9889
_cell_measurement_temperature 125(2)
_cell_measurement_theta_max 32.7754
_cell_measurement_theta_min 2.2984
_cell_volume 1821.19(13)
_computing_cell_refinement 'SAINT V8.40B (Bruker AXS LLC, 2019)'
_computing_data_collection 'Bruker Instrument Service v8.5.0.11 RC8'
_computing_data_reduction 'SAINT V8.40B (Bruker AXS LLC, 2019)'
_computing_structure_refinement 'SHELXL-2018/3 (Sheldrick, 2018)'
_computing_structure_solution 'SHELXT-2014 (Sheldrick, 2015)'
_diffrn_ambient_temperature 125(2)
_diffrn_detector '100 \\times 140 mm^2^ CMOS sensor'
_diffrn_detector_area_resol_mean 7.3910
_diffrn_detector_type 'Bruker PHOTON III'
_diffrn_measured_fraction_theta_full 0.999
_diffrn_measured_fraction_theta_max 1.000
_diffrn_measurement_device '\k--geometry diffractometer'
_diffrn_measurement_device_type 'Bruker D8 VENTURE'
_diffrn_radiation_monochromator 'multilayer mirror'
_diffrn_radiation_type MoK\a
_diffrn_radiation_wavelength 0.71073
_diffrn_reflns_av_R_equivalents 0.0472
_diffrn_reflns_av_unetI/netI 0.0256
_diffrn_reflns_Laue_measured_fraction_full 0.999
_diffrn_reflns_Laue_measured_fraction_max 1.000
_diffrn_reflns_limit_h_max 14
_diffrn_reflns_limit_h_min -14
_diffrn_reflns_limit_k_max 17
_diffrn_reflns_limit_k_min -17
_diffrn_reflns_limit_l_max 23
_diffrn_reflns_limit_l_min -23
_diffrn_reflns_number 113051
_diffrn_reflns_point_group_measured_fraction_full 0.999
_diffrn_reflns_point_group_measured_fraction_max 1.000
_diffrn_reflns_theta_full 25.242
_diffrn_reflns_theta_max 30.508
_diffrn_reflns_theta_min 2.085
_diffrn_source_current 1.4
_diffrn_source_power 0.07
_diffrn_source_type 'Incoatec I\mS 3.0'
_diffrn_source_voltage 50
_exptl_absorpt_coefficient_mu 1.009
_exptl_absorpt_correction_T_max 0.7465
_exptl_absorpt_correction_T_min 0.6842
_exptl_absorpt_correction_type multi-scan
_exptl_absorpt_process_details
;
Krause, L., Herbst-Irmer, R., Sheldrick, G. M., Stalke, D. (2015).
"Comparison of silver and molybdenum microfocus X-ray sources for
single-crystal structure determination"
J. Appl. Cryst. 48, 3-10.
;
_exptl_crystal_colour yellow
_exptl_crystal_density_diffrn 1.425
_exptl_crystal_description 'thin plate'
_exptl_crystal_F_000 808
_exptl_crystal_size_max 0.143
_exptl_crystal_size_mid 0.137
_exptl_crystal_size_min 0.045
_refine_diff_density_max 1.420
_refine_diff_density_min -1.428
_refine_diff_density_rms 0.133
_refine_ls_extinction_method none
_refine_ls_goodness_of_fit_ref 1.060
_refine_ls_hydrogen_treatment mixed
_refine_ls_matrix_type full
_refine_ls_number_parameters 386
_refine_ls_number_reflns 11093
_refine_ls_number_restraints 32
_refine_ls_restrained_S_all 1.060
_refine_ls_R_factor_all 0.0666
_refine_ls_R_factor_gt 0.0436
_refine_ls_shift/su_max 0.001
_refine_ls_shift/su_mean 0.000
_refine_ls_structure_factor_coef Fsqd
_refine_ls_weighting_details 'w=1/[\s^2^(Fo^2^)+8.6720P] where P=(Fo^2^+2Fc^2^)/3'
_refine_ls_weighting_scheme calc
_refine_ls_wR_factor_gt 0.0814
_refine_ls_wR_factor_ref 0.0978
_reflns_Friedel_coverage 0.000
_reflns_number_gt 8778
_reflns_number_total 11093
_reflns_threshold_expression 'I > 2\s(I)'
_cod_data_source_file d2cp05341a3.cif
_cod_data_source_block Cocrystal2and3_ML_SB_051
_cod_depositor_comments 'Adding full bibliography for 7246426--7246428.cif.'
_cod_original_cell_volume 1821.20(13)
_cod_database_code 7246427
_shelx_shelxl_version_number 2018/3
_shelx_space_group_comment
;
The symmetry employed for this shelxl refinement is uniquely defined
by the following loop, which should always be used as a source of
symmetry information in preference to the above space-group names.
They are only intended as comments.
;
_shelx_estimated_absorpt_t_min 0.869
_shelx_estimated_absorpt_t_max 0.956
_diffrn_source_source 'microfocus sealed tube'

loop_
_space_group_symop_operation_xyz
'x, y, z'
'-x, -y, -z'

loop_
_atom_site_label
_atom_site_type_symbol
_atom_site_fract_x
_atom_site_fract_y
_atom_site_fract_z
_atom_site_U_iso_or_equiv
_atom_site_adp_type
_atom_site_occupancy
_atom_site_site_symmetry_order
_atom_site_calc_flag
_atom_site_refinement_flags_posn
_atom_site_refinement_flags_adp
_atom_site_refinement_flags_occupancy
_atom_site_disorder_assembly
_atom_site_disorder_group
Mo1 Mo 0.05072(3) 0.64998(2) 0.42831(2) 0.02024(6) Uani 1 1 d . . . . .
Mo2 Mo 0.48959(3) 0.22738(3) 0.16702(2) 0.02212(6) Uani 1 1 d . . . . .
Cl1 Cl 0.05960(9) 0.70590(7) 0.56636(5) 0.02581(15) Uani 1 1 d . . . . .
Cl2 Cl 0.16720(7) 0.43660(6) 0.49659(5) 0.01950(13) Uani 1 1 d . . . . .
Cl3 Cl 0.52700(10) 0.01982(7) 0.20335(6) 0.03100(17) Uani 1 1 d . . . . .
Cl4 Cl 0.41076(10) 0.43401(8) 0.18587(6) 0.03320(18) Uani 1 1 d . . . . .
O1 O 0.5486(2) 0.2251(2) 0.30577(15) 0.0245(5) Uani 1 1 d . . . . .
O2 O 0.2920(2) 0.2208(2) 0.26963(14) 0.0237(5) Uani 1 1 d . . . . .
N1 N 0.2137(3) 0.6725(3) 0.38840(18) 0.0269(6) Uani 1 1 d D . . . .
N2 N -0.0742(3) 0.7792(3) 0.39893(19) 0.0285(6) Uani 1 1 d . . . . .
N3 N 0.0437(3) 0.5336(2) 0.33402(17) 0.0225(5) Uani 1 1 d D . . . .
H1N3 H 0.010(4) 0.476(3) 0.364(2) 0.034 Uiso 1 1 d D U . . .
H2N3 H 0.134(3) 0.502(4) 0.317(3) 0.034 Uiso 1 1 d D U . . .
N4 N 0.6617(3) 0.2222(3) 0.12530(19) 0.0290(6) Uani 1 1 d . . . . .
N5 N 0.3943(3) 0.2425(3) 0.08327(18) 0.0287(6) Uani 1 1 d . . . . .
C1A C 0.3408(10) 0.7137(8) 0.3681(7) 0.031(3) Uani 0.585(13) 1 d D . P A 1
C2A C 0.4585(9) 0.6306(9) 0.4117(9) 0.068(3) Uani 0.585(13) 1 d D U P A 1
H2A H 0.542110 0.661204 0.400440 0.102 Uiso 0.585(13) 1 calc R U P A 1
H2B H 0.479570 0.553734 0.390676 0.102 Uiso 0.585(13) 1 calc R U P A 1
H2C H 0.430171 0.622923 0.472320 0.102 Uiso 0.585(13) 1 calc R U P A 1
C3A C 0.3701(13) 0.7251(11) 0.2738(6) 0.060(3) Uani 0.585(13) 1 d D U P A 1
H3A H 0.386982 0.648050 0.253581 0.090 Uiso 0.585(13) 1 calc R U P A 1
H3B H 0.453129 0.755661 0.256977 0.090 Uiso 0.585(13) 1 calc R U P A 1
H3C H 0.289243 0.778861 0.249400 0.090 Uiso 0.585(13) 1 calc R U P A 1
C4A C 0.3135(5) 0.8316(4) 0.4004(3) 0.0523(13) Uani 0.585(13) 1 d D U P A 1
H4A H 0.232853 0.885604 0.375983 0.078 Uiso 0.585(13) 1 calc R U P A 1
H4B H 0.396355 0.862650 0.384605 0.078 Uiso 0.585(13) 1 calc R U P A 1
H4C H 0.293537 0.823088 0.461718 0.078 Uiso 0.585(13) 1 calc R U P A 1
C1B C 0.3211(13) 0.7312(10) 0.3476(8) 0.020(3) Uani 0.415(13) 1 d D . P A 2
C2B C 0.4611(12) 0.6393(12) 0.3458(13) 0.064(4) Uani 0.415(13) 1 d D U P A 2
H2D H 0.470809 0.596229 0.401640 0.095 Uiso 0.415(13) 1 calc R U P A 2
H2E H 0.537758 0.677927 0.329801 0.095 Uiso 0.415(13) 1 calc R U P A 2
H2F H 0.464738 0.584684 0.304920 0.095 Uiso 0.415(13) 1 calc R U P A 2
C3B C 0.2946(17) 0.7830(15) 0.2578(7) 0.051(3) Uani 0.415(13) 1 d D U P A 2
H3D H 0.294424 0.720395 0.224388 0.076 Uiso 0.415(13) 1 calc R U P A 2
H3E H 0.368825 0.821232 0.232945 0.076 Uiso 0.415(13) 1 calc R U P A 2
H3F H 0.203584 0.840728 0.258599 0.076 Uiso 0.415(13) 1 calc R U P A 2
C4B C 0.3135(5) 0.8316(4) 0.4004(3) 0.0523(13) Uani 0.415(13) 1 d D U P A 2
H4D H 0.221322 0.851305 0.433314 0.078 Uiso 0.415(13) 1 calc R U P A 2
H4E H 0.327604 0.900470 0.363112 0.078 Uiso 0.415(13) 1 calc R U P A 2
H4F H 0.386728 0.806781 0.438437 0.078 Uiso 0.415(13) 1 calc R U P A 2
C5 C -0.1520(4) 0.8986(3) 0.3799(3) 0.0350(8) Uani 1 1 d . . . . .
C6 C -0.1247(6) 0.9396(4) 0.2884(3) 0.0699(19) Uani 1 1 d . . . . .
H6A H -0.025352 0.938658 0.274618 0.105 Uiso 1 1 calc R U . . .
H6B H -0.182351 1.019390 0.276697 0.105 Uiso 1 1 calc R U . . .
H6C H -0.148597 0.887318 0.254156 0.105 Uiso 1 1 calc R U . . .
C7 C -0.1077(6) 0.9707(4) 0.4365(4) 0.0635(15) Uani 1 1 d . . . . .
H7A H -0.124874 0.939598 0.495227 0.095 Uiso 1 1 calc R U . . .
H7B H -0.161952 1.052321 0.428462 0.095 Uiso 1 1 calc R U . . .
H7C H -0.007576 0.966636 0.422437 0.095 Uiso 1 1 calc R U . . .
C8 C -0.3086(5) 0.9055(5) 0.4034(3) 0.0506(12) Uani 1 1 d . . . . .
H8A H -0.338033 0.857001 0.368706 0.076 Uiso 1 1 calc R U . . .
H8B H -0.362891 0.986919 0.393858 0.076 Uiso 1 1 calc R U . . .
H8C H -0.325005 0.876950 0.462785 0.076 Uiso 1 1 calc R U . . .
C9 C -0.0283(4) 0.5671(3) 0.2546(2) 0.0281(7) Uani 1 1 d . . . . .
C10 C 0.0370(4) 0.6563(4) 0.1993(2) 0.0392(9) Uani 1 1 d . . . . .
H10A H 0.030803 0.722591 0.230756 0.059 Uiso 1 1 calc R U . . .
H10B H -0.013291 0.684179 0.149596 0.059 Uiso 1 1 calc R U . . .
H10C H 0.135668 0.619951 0.181739 0.059 Uiso 1 1 calc R U . . .
C11 C -0.0027(4) 0.4558(4) 0.2109(2) 0.0380(9) Uani 1 1 d . . . . .
H11A H 0.098340 0.423135 0.198277 0.057 Uiso 1 1 calc R U . . .
H11B H -0.046832 0.474917 0.158646 0.057 Uiso 1 1 calc R U . . .
H11C H -0.043394 0.398251 0.247940 0.057 Uiso 1 1 calc R U . . .
C12 C -0.1843(4) 0.6144(4) 0.2789(2) 0.0373(9) Uani 1 1 d . . . . .
H12A H -0.220170 0.555848 0.317874 0.056 Uiso 1 1 calc R U . . .
H12B H -0.233306 0.631678 0.228466 0.056 Uiso 1 1 calc R U . . .
H12C H -0.200247 0.686200 0.306088 0.056 Uiso 1 1 calc R U . . .
C13 C 0.4293(4) 0.2565(3) 0.3670(2) 0.0290(7) Uani 1 1 d . . . . .
H13A H 0.386566 0.341892 0.359304 0.035 Uiso 1 1 calc R U . . .
H13B H 0.458038 0.235825 0.424323 0.035 Uiso 1 1 calc R U . . .
C14 C 0.3258(4) 0.1905(3) 0.3548(2) 0.0275(7) Uani 1 1 d . . . . .
H14A H 0.366893 0.105144 0.365062 0.033 Uiso 1 1 calc R U . . .
H14B H 0.240027 0.212090 0.394571 0.033 Uiso 1 1 calc R U . . .
C15 C 0.6553(4) 0.2818(3) 0.3162(2) 0.0323(8) Uani 1 1 d . . . . .
H15A H 0.619705 0.366756 0.305083 0.048 Uiso 1 1 calc R U . . .
H15B H 0.738555 0.254715 0.276759 0.048 Uiso 1 1 calc R U . . .
H15C H 0.680274 0.262349 0.373794 0.048 Uiso 1 1 calc R U . . .
C16 C 0.1934(4) 0.1596(3) 0.2531(2) 0.0296(7) Uani 1 1 d . . . . .
H16A H 0.235425 0.075052 0.259947 0.044 Uiso 1 1 calc R U . . .
H16B H 0.169434 0.183386 0.195500 0.044 Uiso 1 1 calc R U . . .
H16C H 0.108294 0.178829 0.292543 0.044 Uiso 1 1 calc R U . . .
C17 C 0.7871(4) 0.2153(3) 0.0661(2) 0.0290(7) Uani 1 1 d . . . . .
C18 C 0.9146(4) 0.1671(4) 0.1143(3) 0.0458(11) Uani 1 1 d . . . . .
H18A H 0.913224 0.219839 0.156046 0.069 Uiso 1 1 calc R U . . .
H18B H 1.000311 0.160911 0.075119 0.069 Uiso 1 1 calc R U . . .
H18C H 0.912350 0.089401 0.142699 0.069 Uiso 1 1 calc R U . . .
C19 C 0.7835(5) 0.3396(4) 0.0269(3) 0.0460(10) Uani 1 1 d . . . . .
H19A H 0.703815 0.368523 -0.006168 0.069 Uiso 1 1 calc R U . . .
H19B H 0.870849 0.339804 -0.009644 0.069 Uiso 1 1 calc R U . . .
H19C H 0.773696 0.390357 0.071412 0.069 Uiso 1 1 calc R U . . .
C20 C 0.7888(5) 0.1338(5) 0.0012(3) 0.0580(14) Uani 1 1 d . . . . .
H20A H 0.787842 0.055816 0.029472 0.087 Uiso 1 1 calc R U . . .
H20B H 0.873776 0.128567 -0.038472 0.087 Uiso 1 1 calc R U . . .
H20C H 0.705988 0.164468 -0.029106 0.087 Uiso 1 1 calc R U . . .
C21 C 0.3399(4) 0.2695(4) 0.0025(2) 0.0332(8) Uani 1 1 d . . . . .
C22 C 0.3353(7) 0.1549(5) -0.0261(4) 0.075(2) Uani 1 1 d . . . . .
H22A H 0.431067 0.105896 -0.036216 0.112 Uiso 1 1 calc R U . . .
H22B H 0.290609 0.170518 -0.078114 0.112 Uiso 1 1 calc R U . . .
H22C H 0.281416 0.114021 0.017440 0.112 Uiso 1 1 calc R U . . .
C23 C 0.4319(5) 0.3351(6) -0.0592(3) 0.0647(17) Uani 1 1 d . . . . .
H23A H 0.443792 0.401225 -0.033445 0.097 Uiso 1 1 calc R U . . .
H23B H 0.386702 0.364291 -0.110629 0.097 Uiso 1 1 calc R U . . .
H23C H 0.523784 0.281817 -0.072804 0.097 Uiso 1 1 calc R U . . .
C24 C 0.1930(4) 0.3491(4) 0.0145(3) 0.0368(8) Uani 1 1 d . . . . .
H24A H 0.133417 0.308871 0.054689 0.055 Uiso 1 1 calc R U . . .
H24B H 0.153888 0.368717 -0.039394 0.055 Uiso 1 1 calc R U . . .
H24C H 0.196814 0.421009 0.036116 0.055 Uiso 1 1 calc R U . . .

loop_
_atom_site_aniso_label
_atom_site_aniso_U_11
_atom_site_aniso_U_22
_atom_site_aniso_U_33
_atom_site_aniso_U_23
_atom_site_aniso_U_13
_atom_site_aniso_U_12
Mo1 0.02257(13) 0.01824(12) 0.02108(13) -0.00064(9) -0.00098(9) -0.00858(10)
Mo2 0.02202(13) 0.02583(14) 0.02008(13) -0.00129(10) -0.00027(10) -0.01034(10)
Cl1 0.0280(4) 0.0268(4) 0.0263(4) -0.0084(3) 0.0001(3) -0.0120(3)
Cl2 0.0173(3) 0.0193(3) 0.0215(3) -0.0015(2) -0.0008(2) -0.0048(2)
Cl3 0.0364(4) 0.0251(4) 0.0317(4) -0.0066(3) 0.0012(3) -0.0087(3)
Cl4 0.0326(4) 0.0239(4) 0.0429(5) 0.0018(3) -0.0055(4) -0.0087(3)
O1 0.0211(11) 0.0287(12) 0.0252(11) -0.0076(9) -0.0021(9) -0.0067(9)
O2 0.0240(11) 0.0290(12) 0.0203(11) -0.0022(9) -0.0014(8) -0.0112(9)
N1 0.0305(15) 0.0268(14) 0.0259(14) -0.0024(11) 0.0010(11) -0.0139(12)
N2 0.0310(15) 0.0269(14) 0.0282(15) -0.0001(11) -0.0039(12) -0.0093(12)
N3 0.0253(13) 0.0242(13) 0.0181(12) 0.0013(10) -0.0031(10) -0.0076(11)
N4 0.0275(15) 0.0311(15) 0.0307(15) -0.0053(12) 0.0031(12) -0.0135(12)
N5 0.0322(16) 0.0330(15) 0.0231(14) -0.0007(11) -0.0015(11) -0.0140(13)
C1A 0.024(4) 0.026(4) 0.042(5) -0.006(4) 0.004(4) -0.008(3)
C2A 0.032(4) 0.066(6) 0.102(9) -0.009(6) -0.001(5) -0.007(4)
C3A 0.065(6) 0.083(7) 0.047(5) -0.019(5) 0.024(5) -0.054(6)
C4A 0.052(3) 0.053(3) 0.063(3) -0.027(2) 0.021(2) -0.036(2)
C1B 0.016(4) 0.013(4) 0.031(6) 0.000(4) 0.001(4) -0.003(3)
C2B 0.034(6) 0.054(7) 0.102(10) -0.026(7) 0.003(7) -0.008(5)
C3B 0.059(8) 0.075(9) 0.032(5) 0.001(6) 0.006(5) -0.047(7)
C4B 0.052(3) 0.053(3) 0.063(3) -0.027(2) 0.021(2) -0.036(2)
C5 0.0322(19) 0.0263(17) 0.040(2) 0.0038(15) -0.0006(15) -0.0022(14)
C6 0.071(4) 0.040(3) 0.065(3) 0.025(2) 0.025(3) 0.014(2)
C7 0.063(3) 0.028(2) 0.099(5) -0.013(2) -0.014(3) -0.003(2)
C8 0.033(2) 0.063(3) 0.045(3) 0.003(2) 0.0002(18) -0.002(2)
C9 0.0275(17) 0.0371(19) 0.0177(14) -0.0030(13) -0.0050(12) -0.0035(14)
C10 0.040(2) 0.045(2) 0.0236(17) 0.0085(16) -0.0017(15) -0.0032(17)
C11 0.041(2) 0.047(2) 0.0271(18) -0.0135(16) -0.0102(16) -0.0048(18)
C12 0.0304(19) 0.054(2) 0.0273(18) -0.0088(17) -0.0070(14) -0.0057(17)
C13 0.0284(17) 0.0378(19) 0.0217(15) -0.0087(14) -0.0010(13) -0.0077(14)
C14 0.0278(17) 0.0362(18) 0.0176(14) -0.0014(13) -0.0004(12) -0.0085(14)
C15 0.0252(17) 0.038(2) 0.038(2) -0.0116(16) -0.0062(14) -0.0108(15)
C16 0.0270(17) 0.0360(19) 0.0305(17) -0.0044(14) 0.0001(13) -0.0173(14)
C17 0.0260(16) 0.0345(18) 0.0274(17) -0.0040(14) 0.0045(13) -0.0125(14)
C18 0.0261(19) 0.062(3) 0.047(2) 0.007(2) -0.0025(17) -0.0134(19)
C19 0.043(2) 0.044(2) 0.046(2) 0.0075(19) 0.0059(19) -0.0145(19)
C20 0.040(3) 0.072(3) 0.067(3) -0.043(3) 0.009(2) -0.013(2)
C21 0.0307(18) 0.049(2) 0.0196(15) -0.0055(15) -0.0023(13) -0.0084(16)
C22 0.095(5) 0.061(3) 0.070(4) -0.041(3) -0.042(3) 0.010(3)
C23 0.040(3) 0.114(5) 0.032(2) 0.023(3) -0.0004(19) -0.021(3)
C24 0.036(2) 0.044(2) 0.0317(19) 0.0015(16) -0.0047(15) -0.0134(17)

loop_
_atom_type_symbol
_atom_type_description
_atom_type_scat_dispersion_real
_atom_type_scat_dispersion_imag
_atom_type_scat_source
C C 0.0033 0.0016 'International Tables Vol C Tables 4.2.6.8 and 6.1.1.4'
H H 0.0000 0.0000 'International Tables Vol C Tables 4.2.6.8 and 6.1.1.4'
Cl Cl 0.1484 0.1585 'International Tables Vol C Tables 4.2.6.8 and 6.1.1.4'
Mo Mo -1.6832 0.6857 'International Tables Vol C Tables 4.2.6.8 and 6.1.1.4'
N N 0.0061 0.0033 'International Tables Vol C Tables 4.2.6.8 and 6.1.1.4'
O O 0.0106 0.0060 'International Tables Vol C Tables 4.2.6.8 and 6.1.1.4'

loop_
_geom_angle_atom_site_label_1
_geom_angle_atom_site_label_2
_geom_angle_atom_site_label_3
_geom_angle
_geom_angle_site_symmetry_1
_geom_angle_site_symmetry_3
_geom_angle_publ_flag
N1 Mo1 N2 106.54(14) . . ?
N1 Mo1 N3 95.74(12) . . ?
N2 Mo1 N3 102.56(12) . . ?
N1 Mo1 Cl1 94.00(10) . . ?
N2 Mo1 Cl1 94.11(10) . . ?
N3 Mo1 Cl1 157.38(7) . . ?
N1 Mo1 Cl2 91.48(10) . . ?
N2 Mo1 Cl2 161.96(10) . . ?
N3 Mo1 Cl2 75.90(7) . . ?
Cl1 Mo1 Cl2 83.50(3) . . ?
N1 Mo1 Cl2 166.28(10) . 2_566 ?
N2 Mo1 Cl2 87.17(10) . 2_566 ?
N3 Mo1 Cl2 80.48(7) . 2_566 ?
Cl1 Mo1 Cl2 85.25(3) . 2_566 ?
Cl2 Mo1 Cl2 74.82(2) . 2_566 ?
N5 Mo2 N4 106.84(14) . . ?
N5 Mo2 O1 161.80(12) . . ?
N4 Mo2 O1 90.75(12) . . ?
N5 Mo2 O2 93.63(11) . . ?
N4 Mo2 O2 159.47(12) . . ?
O1 Mo2 O2 69.02(8) . . ?
N5 Mo2 Cl3 98.76(10) . . ?
N4 Mo2 Cl3 95.69(10) . . ?
O1 Mo2 Cl3 83.75(6) . . ?
O2 Mo2 Cl3 79.13(6) . . ?
N5 Mo2 Cl4 93.06(11) . . ?
N4 Mo2 Cl4 98.77(10) . . ?
O1 Mo2 Cl4 79.34(6) . . ?
O2 Mo2 Cl4 81.46(6) . . ?
Cl3 Mo2 Cl4 157.82(3) . . ?
Mo1 Cl2 Mo1 105.18(2) . 2_566 ?
C13 O1 C15 110.7(3) . . ?
C13 O1 Mo2 113.95(19) . . ?
C15 O1 Mo2 118.4(2) . . ?
C14 O2 C16 110.7(3) . . ?
C14 O2 Mo2 114.57(18) . . ?
C16 O2 Mo2 118.12(19) . . ?
C1A N1 Mo1 166.3(4) . . ?
C1B N1 Mo1 160.5(5) . . ?
C5 N2 Mo1 166.1(3) . . ?
C9 N3 Mo1 127.5(2) . . ?
C9 N3 H1N3 107(3) . . ?
Mo1 N3 H1N3 104(3) . . ?
C9 N3 H2N3 105(3) . . ?
Mo1 N3 H2N3 104(3) . . ?
H1N3 N3 H2N3 107(4) . . ?
C17 N4 Mo2 161.6(3) . . ?
C21 N5 Mo2 165.9(3) . . ?
N1 C1A C3A 106.6(7) . . ?
N1 C1A C4A 108.4(6) . . ?
C3A C1A C4A 110.3(8) . . ?
N1 C1A C2A 109.9(8) . . ?
C3A C1A C2A 113.6(9) . . ?
C4A C1A C2A 108.0(8) . . ?
C1A C2A H2A 109.5 . . ?
C1A C2A H2B 109.5 . . ?
H2A C2A H2B 109.5 . . ?
C1A C2A H2C 109.5 . . ?
H2A C2A H2C 109.5 . . ?
H2B C2A H2C 109.5 . . ?
C1A C3A H3A 109.5 . . ?
C1A C3A H3B 109.5 . . ?
H3A C3A H3B 109.5 . . ?
C1A C3A H3C 109.5 . . ?
H3A C3A H3C 109.5 . . ?
H3B C3A H3C 109.5 . . ?
C1A C4A H4A 109.5 . . ?
C1A C4A H4B 109.5 . . ?
H4A C4A H4B 109.5 . . ?
C1A C4A H4C 109.5 . . ?
H4A C4A H4C 109.5 . . ?
H4B C4A H4C 109.5 . . ?
N1 C1B C2B 107.0(9) . . ?
N1 C1B C3B 112.3(9) . . ?
C2B C1B C3B 109.3(11) . . ?
N1 C1B C4B 106.2(7) . . ?
C2B C1B C4B 113.4(9) . . ?
C3B C1B C4B 108.8(9) . . ?
C1B C2B H2D 109.5 . . ?
C1B C2B H2E 109.5 . . ?
H2D C2B H2E 109.5 . . ?
C1B C2B H2F 109.5 . . ?
H2D C2B H2F 109.5 . . ?
H2E C2B H2F 109.5 . . ?
C1B C3B H3D 109.5 . . ?
C1B C3B H3E 109.5 . . ?
H3D C3B H3E 109.5 . . ?
C1B C3B H3F 109.5 . . ?
H3D C3B H3F 109.5 . . ?
H3E C3B H3F 109.5 . . ?
C1B C4B H4D 109.5 . . ?
C1B C4B H4E 109.5 . . ?
H4D C4B H4E 109.5 . . ?
C1B C4B H4F 109.5 . . ?
H4D C4B H4F 109.5 . . ?
H4E C4B H4F 109.5 . . ?
N2 C5 C6 111.3(3) . . ?
N2 C5 C7 106.1(3) . . ?
C6 C5 C7 112.3(4) . . ?
N2 C5 C8 108.3(3) . . ?
C6 C5 C8 110.1(4) . . ?
C7 C5 C8 108.5(4) . . ?
C5 C6 H6A 109.5 . . ?
C5 C6 H6B 109.5 . . ?
H6A C6 H6B 109.5 . . ?
C5 C6 H6C 109.5 . . ?
H6A C6 H6C 109.5 . . ?
H6B C6 H6C 109.5 . . ?
C5 C7 H7A 109.5 . . ?
C5 C7 H7B 109.5 . . ?
H7A C7 H7B 109.5 . . ?
C5 C7 H7C 109.5 . . ?
H7A C7 H7C 109.5 . . ?
H7B C7 H7C 109.5 . . ?
C5 C8 H8A 109.5 . . ?
C5 C8 H8B 109.5 . . ?
H8A C8 H8B 109.5 . . ?
C5 C8 H8C 109.5 . . ?
H8A C8 H8C 109.5 . . ?
H8B C8 H8C 109.5 . . ?
N3 C9 C10 108.1(3) . . ?
N3 C9 C12 108.5(3) . . ?
C10 C9 C12 112.5(3) . . ?
N3 C9 C11 107.5(3) . . ?
C10 C9 C11 110.4(3) . . ?
C12 C9 C11 109.8(3) . . ?
C9 C10 H10A 109.5 . . ?
C9 C10 H10B 109.5 . . ?
H10A C10 H10B 109.5 . . ?
C9 C10 H10C 109.5 . . ?
H10A C10 H10C 109.5 . . ?
H10B C10 H10C 109.5 . . ?
C9 C11 H11A 109.5 . . ?
C9 C11 H11B 109.5 . . ?
H11A C11 H11B 109.5 . . ?
C9 C11 H11C 109.5 . . ?
H11A C11 H11C 109.5 . . ?
H11B C11 H11C 109.5 . . ?
C9 C12 H12A 109.5 . . ?
C9 C12 H12B 109.5 . . ?
H12A C12 H12B 109.5 . . ?
C9 C12 H12C 109.5 . . ?
H12A C12 H12C 109.5 . . ?
H12B C12 H12C 109.5 . . ?
O1 C13 C14 107.7(3) . . ?
O1 C13 H13A 110.2 . . ?
C14 C13 H13A 110.2 . . ?
O1 C13 H13B 110.2 . . ?
C14 C13 H13B 110.2 . . ?
H13A C13 H13B 108.5 . . ?
O2 C14 C13 107.6(3) . . ?
O2 C14 H14A 110.2 . . ?
C13 C14 H14A 110.2 . . ?
O2 C14 H14B 110.2 . . ?
C13 C14 H14B 110.2 . . ?
H14A C14 H14B 108.5 . . ?
O1 C15 H15A 109.5 . . ?
O1 C15 H15B 109.5 . . ?
H15A C15 H15B 109.5 . . ?
O1 C15 H15C 109.5 . . ?
H15A C15 H15C 109.5 . . ?
H15B C15 H15C 109.5 . . ?
O2 C16 H16A 109.5 . . ?
O2 C16 H16B 109.5 . . ?
H16A C16 H16B 109.5 . . ?
O2 C16 H16C 109.5 . . ?
H16A C16 H16C 109.5 . . ?
H16B C16 H16C 109.5 . . ?
N4 C17 C20 109.4(3) . . ?
N4 C17 C19 106.9(3) . . ?
C20 C17 C19 112.4(4) . . ?
N4 C17 C18 108.4(3) . . ?
C20 C17 C18 109.7(4) . . ?
C19 C17 C18 110.0(3) . . ?
C17 C18 H18A 109.5 . . ?
C17 C18 H18B 109.5 . . ?
H18A C18 H18B 109.5 . . ?
C17 C18 H18C 109.5 . . ?
H18A C18 H18C 109.5 . . ?
H18B C18 H18C 109.5 . . ?
C17 C19 H19A 109.5 . . ?
C17 C19 H19B 109.5 . . ?
H19A C19 H19B 109.5 . . ?
C17 C19 H19C 109.5 . . ?
H19A C19 H19C 109.5 . . ?
H19B C19 H19C 109.5 . . ?
C17 C20 H20A 109.5 . . ?
C17 C20 H20B 109.5 . . ?
H20A C20 H20B 109.5 . . ?
C17 C20 H20C 109.5 . . ?
H20A C20 H20C 109.5 . . ?
H20B C20 H20C 109.5 . . ?
N5 C21 C22 107.2(4) . . ?
N5 C21 C24 108.0(3) . . ?
C22 C21 C24 110.3(4) . . ?
N5 C21 C23 109.7(3) . . ?
C22 C21 C23 113.0(4) . . ?
C24 C21 C23 108.5(4) . . ?
C21 C22 H22A 109.5 . . ?
C21 C22 H22B 109.5 . . ?
H22A C22 H22B 109.5 . . ?
C21 C22 H22C 109.5 . . ?
H22A C22 H22C 109.5 . . ?
H22B C22 H22C 109.5 . . ?
C21 C23 H23A 109.5 . . ?
C21 C23 H23B 109.5 . . ?
H23A C23 H23B 109.5 . . ?
C21 C23 H23C 109.5 . . ?
H23A C23 H23C 109.5 . . ?
H23B C23 H23C 109.5 . . ?
C21 C24 H24A 109.5 . . ?
C21 C24 H24B 109.5 . . ?
H24A C24 H24B 109.5 . . ?
C21 C24 H24C 109.5 . . ?
H24A C24 H24C 109.5 . . ?
H24B C24 H24C 109.5 . . ?

loop_
_geom_bond_atom_site_label_1
_geom_bond_atom_site_label_2
_geom_bond_distance
_geom_bond_site_symmetry_2
_geom_bond_publ_flag
Mo1 N1 1.735(3) . ?
Mo1 N2 1.758(3) . ?
Mo1 N3 2.216(3) . ?
Mo1 Cl1 2.4356(8) . ?
Mo1 Cl2 2.6562(8) . ?
Mo1 Cl2 2.7116(7) 2_566 ?
Mo2 N5 1.725(3) . ?
Mo2 N4 1.738(3) . ?
Mo2 O1 2.395(2) . ?
Mo2 O2 2.398(2) . ?
Mo2 Cl3 2.4031(9) . ?
Mo2 Cl4 2.4238(9) . ?
O1 C13 1.435(4) . ?
O1 C15 1.442(4) . ?
O2 C14 1.440(4) . ?
O2 C16 1.441(4) . ?
N1 C1A 1.456(9) . ?
N1 C1B 1.463(11) . ?
N2 C5 1.442(5) . ?
N3 C9 1.514(4) . ?
N3 H1N3 0.89(3) . ?
N3 H2N3 0.90(3) . ?
N4 C17 1.452(4) . ?
N5 C21 1.448(5) . ?
C1A C3A 1.506(12) . ?
C1A C4A 1.509(10) . ?
C1A C2A 1.509(12) . ?
C2A H2A 0.9800 . ?
C2A H2B 0.9800 . ?
C2A H2C 0.9800 . ?
C3A H3A 0.9800 . ?
C3A H3B 0.9800 . ?
C3A H3C 0.9800 . ?
C4A H4A 0.9800 . ?
C4A H4B 0.9800 . ?
C4A H4C 0.9800 . ?
C1B C2B 1.525(14) . ?
C1B C3B 1.529(14) . ?
C1B C4B 1.543(11) . ?
C2B H2D 0.9800 . ?
C2B H2E 0.9800 . ?
C2B H2F 0.9800 . ?
C3B H3D 0.9800 . ?
C3B H3E 0.9800 . ?
C3B H3F 0.9800 . ?
C4B H4D 0.9800 . ?
C4B H4E 0.9800 . ?
C4B H4F 0.9800 . ?
C5 C6 1.505(6) . ?
C5 C7 1.518(7) . ?
C5 C8 1.534(6) . ?
C6 H6A 0.9800 . ?
C6 H6B 0.9800 . ?
C6 H6C 0.9800 . ?
C7 H7A 0.9800 . ?
C7 H7B 0.9800 . ?
C7 H7C 0.9800 . ?
C8 H8A 0.9800 . ?
C8 H8B 0.9800 . ?
C8 H8C 0.9800 . ?
C9 C10 1.517(5) . ?
C9 C12 1.518(5) . ?
C9 C11 1.531(5) . ?
C10 H10A 0.9800 . ?
C10 H10B 0.9800 . ?
C10 H10C 0.9800 . ?
C11 H11A 0.9800 . ?
C11 H11B 0.9800 . ?
C11 H11C 0.9800 . ?
C12 H12A 0.9800 . ?
C12 H12B 0.9800 . ?
C12 H12C 0.9800 . ?
C13 C14 1.501(5) . ?
C13 H13A 0.9900 . ?
C13 H13B 0.9900 . ?
C14 H14A 0.9900 . ?
C14 H14B 0.9900 . ?
C15 H15A 0.9800 . ?
C15 H15B 0.9800 . ?
C15 H15C 0.9800 . ?
C16 H16A 0.9800 . ?
C16 H16B 0.9800 . ?
C16 H16C 0.9800 . ?
C17 C20 1.518(6) . ?
C17 C19 1.523(5) . ?
C17 C18 1.524(6) . ?
C18 H18A 0.9800 . ?
C18 H18B 0.9800 . ?
C18 H18C 0.9800 . ?
C19 H19A 0.9800 . ?
C19 H19B 0.9800 . ?
C19 H19C 0.9800 . ?
C20 H20A 0.9800 . ?
C20 H20B 0.9800 . ?
C20 H20C 0.9800 . ?
C21 C22 1.514(6) . ?
C21 C24 1.518(5) . ?
C21 C23 1.535(6) . ?
C22 H22A 0.9800 . ?
C22 H22B 0.9800 . ?
C22 H22C 0.9800 . ?
C23 H23A 0.9800 . ?
C23 H23B 0.9800 . ?
C23 H23C 0.9800 . ?
C24 H24A 0.9800 . ?
C24 H24B 0.9800 . ?
C24 H24C 0.9800 . ?

loop_
_geom_hbond_atom_site_label_D
_geom_hbond_atom_site_label_H
_geom_hbond_atom_site_label_A
_geom_hbond_distance_DH
_geom_hbond_distance_HA
_geom_hbond_distance_DA
_geom_hbond_angle_DHA
_geom_hbond_site_symmetry_A
_geom_hbond_publ_flag
N3 H1N3 Cl1 0.89(3) 2.53(3) 3.412(3) 172(4) 2_566 yes
N3 H2N3 Cl4 0.90(3) 3.22(3) 4.059(3) 157(3) . yes

loop_
_geom_torsion_atom_site_label_1
_geom_torsion_atom_site_label_2
_geom_torsion_atom_site_label_3
_geom_torsion_atom_site_label_4
_geom_torsion
_geom_torsion_site_symmetry_1
_geom_torsion_site_symmetry_2
_geom_torsion_site_symmetry_3
_geom_torsion_site_symmetry_4
_geom_torsion_publ_flag
N2 Mo1 N1 C1A 62(2) . . . . ?
N3 Mo1 N1 C1A 167(2) . . . . ?
Cl1 Mo1 N1 C1A -34(2) . . . . ?
Cl2 Mo1 N1 C1A -117(2) . . . . ?
Cl2 Mo1 N1 C1A -120(2) 2_566 . . . ?
N2 Mo1 N1 C1B 6.0(15) . . . . ?
N3 Mo1 N1 C1B 110.9(15) . . . . ?
Cl1 Mo1 N1 C1B -89.5(15) . . . . ?
Cl2 Mo1 N1 C1B -173.1(15) . . . . ?
Cl2 Mo1 N1 C1B -175.9(14) 2_566 . . . ?
N1 Mo1 N2 C5 -40.6(12) . . . . ?
N3 Mo1 N2 C5 -140.5(11) . . . . ?
Cl1 Mo1 N2 C5 54.9(11) . . . . ?
Cl2 Mo1 N2 C5 136.5(10) . . . . ?
Cl2 Mo1 N2 C5 139.9(11) 2_566 . . . ?
N5 Mo2 N4 C17 -9.4(9) . . . . ?
O1 Mo2 N4 C17 175.3(8) . . . . ?
O2 Mo2 N4 C17 165.6(7) . . . . ?
Cl3 Mo2 N4 C17 91.5(8) . . . . ?
Cl4 Mo2 N4 C17 -105.3(8) . . . . ?
N4 Mo2 N5 C21 -29.1(12) . . . . ?
O1 Mo2 N5 C21 135.6(10) . . . . ?
O2 Mo2 N5 C21 152.7(12) . . . . ?
Cl3 Mo2 N5 C21 -127.8(11) . . . . ?
Cl4 Mo2 N5 C21 71.1(12) . . . . ?
Mo1 N1 C1A C3A -133(2) . . . . ?
Mo1 N1 C1A C4A -14(3) . . . . ?
Mo1 N1 C1A C2A 104(2) . . . . ?
Mo1 N1 C1B C2B -177.4(12) . . . . ?
Mo1 N1 C1B C3B -57.6(19) . . . . ?
Mo1 N1 C1B C4B 61.2(19) . . . . ?
Mo1 N2 C5 C6 93.7(12) . . . . ?
Mo1 N2 C5 C7 -28.7(13) . . . . ?
Mo1 N2 C5 C8 -145.1(10) . . . . ?
Mo1 N3 C9 C10 60.9(4) . . . . ?
Mo1 N3 C9 C12 -61.4(4) . . . . ?
Mo1 N3 C9 C11 -180.0(2) . . . . ?
C15 O1 C13 C14 -177.5(3) . . . . ?
Mo2 O1 C13 C14 46.2(3) . . . . ?
C16 O2 C14 C13 179.6(3) . . . . ?
Mo2 O2 C14 C13 42.9(3) . . . . ?
O1 C13 C14 O2 -57.7(4) . . . . ?
Mo2 N4 C17 C20 -36.0(10) . . . . ?
Mo2 N4 C17 C19 86.0(9) . . . . ?
Mo2 N4 C17 C18 -155.5(7) . . . . ?
Mo2 N5 C21 C22 122.9(11) . . . . ?
Mo2 N5 C21 C24 -118.2(11) . . . . ?
Mo2 N5 C21 C23 -0.2(13) . . . . ?
